data_7709639
loop_
_publ_author_name
'Shahid, Namrah'
'Burrows, Kay E.'
'Pask, Christopher M.'
'Cespedes, Oscar'
'Howard, Mark J.'
'McGowan, Patrick C.'
'Halcrow, Malcolm A.'

_publ_section_title
;
 Heteroleptic iron(ii) complexes of chiral 2,6-bis(oxazolin-2-yl)-pyridine
 (PyBox) and 2,6-bis(thiazolin-2-yl)pyridine ligands -- the interplay of
 two different ligands on the metal ion spin sate
;
_journal_name_full 'Dalton Transactions'
_journal_paper_doi 10.1039/D2DT00393G
_journal_year 2022
_chemical_formula_moiety 'C30 H22 Fe N6, 2(Cl O4), 2(C2 H3 N)'
_chemical_formula_sum 'C34 H28 Cl2 Fe N8 O8'
_chemical_formula_weight 803.39
_chemical_name_systematic 'Bis[2,2':6',2''-terpyridine]iron(II) diperchlorate bis-acetonitrile solvate'
_space_group_crystal_system tetragonal
_space_group_IT_number 78
_space_group_name_Hall 'P 4cw'
_space_group_name_H-M_alt 'P 43'
_atom_sites_solution_hydrogens geom
_audit_creation_date 2022-01-07
_audit_creation_method
;
Olex2 1.5
(compiled 2021.07.19 svn.r715e62df for OlexSys, GUI svn.r6383)
;
_audit_update_record
;
2022-01-10 deposited with the CCDC.	2022-03-04 downloaded from the CCDC.
;
_cell_angle_alpha 90
_cell_angle_beta 90
_cell_angle_gamma 90
_cell_formula_units_Z 8
_cell_length_a 12.2320(1)
_cell_length_b 12.2320(1)
_cell_length_c 47.2452(6)
_cell_measurement_reflns_used 11009
_cell_measurement_temperature 130.01(10)
_cell_measurement_theta_max 72.34
_cell_measurement_theta_min 4.55
_cell_volume 7068.91(12)
_computing_cell_refinement 'CrysAlisPro 1.171.40.82a (Rigaku OD, 2020)'
_computing_data_collection 'CrysAlisPro 1.171.40.82a (Rigaku OD, 2020)'
_computing_data_reduction 'CrysAlisPro 1.171.40.82a (Rigaku OD, 2020)'
_computing_molecular_graphics 'X-Seed (Barbour, 2001)'
_computing_publication_material 'Olex2 1.5 (Dolomanov et al., 2009)'
_computing_structure_refinement 'SHELXL 2018/3 (Sheldrick, 2015)'
_computing_structure_solution 'SHELXT 2018/2 (Sheldrick, 2018)'
_diffrn_ambient_environment N~2~
_diffrn_ambient_temperature 130.01(10)
_diffrn_detector 'CCD plate'
_diffrn_detector_area_resol_mean 5.3095
_diffrn_detector_type Atlas
_diffrn_measured_fraction_theta_full 0.993
_diffrn_measured_fraction_theta_max 0.988
_diffrn_measurement_details
;
List of Runs (angles in degrees, time in seconds):

  # Type    Start    End  Width  t~exp~   \w     \q     \k     \f   Frames
#--------------------------------------------------------------------------
  1  \w    -78.00 -36.00   0.75   31.17    --  -41.04 -49.00  41.00   56
  2  \w   -127.00  29.00   0.75   31.17    --  -41.04   0.00-120.00  208
  3  \w     78.00 161.25   0.75  124.69    --  103.83  30.00 120.00  111
  4  \w     78.00 105.00   0.75  124.69    --  103.83  61.00  60.00   36
  5  \w    128.00 175.25   0.75  124.69    --  103.83  61.00  60.00   63
  6  \w     80.00 106.25   0.75  124.69    --  103.83  45.00 150.00   35
  7  \w     50.00 122.00   0.75  124.69    --  103.83 -45.00 -60.00   96
  8  \w    115.00 162.25   0.75  124.69    --  103.83  45.00 150.00   63
  9  \w     94.00 129.25   0.75  124.69    --  103.83 -45.00-150.00   47
 10  \w     39.00 127.50   0.75  124.69    --  103.83 -45.00  60.00  118
;
_diffrn_measurement_device 'four-circle diffractometer'
_diffrn_measurement_device_type 'SuperNova, Dual, Cu at home/near, Atlas'
_diffrn_measurement_method '\w scans'
_diffrn_orient_matrix_type 'CrysAlisPro convention (1999,Acta A55,543-557)'
_diffrn_orient_matrix_UB_11 0.0323274000
_diffrn_orient_matrix_UB_12 0.1057358000
_diffrn_orient_matrix_UB_13 0.0156294000
_diffrn_orient_matrix_UB_21 -0.0691187000
_diffrn_orient_matrix_UB_22 -0.0354287000
_diffrn_orient_matrix_UB_23 0.0256642000
_diffrn_orient_matrix_UB_31 0.1002199000
_diffrn_orient_matrix_UB_32 -0.0585616000
_diffrn_orient_matrix_UB_33 0.0126445000
_diffrn_radiation_monochromator mirror
_diffrn_radiation_probe x-ray
_diffrn_radiation_type 'Cu K\a'
_diffrn_radiation_wavelength 1.54184
_diffrn_reflns_av_R_equivalents 0.0394
_diffrn_reflns_av_unetI/netI 0.0530
_diffrn_reflns_Laue_measured_fraction_full 0.993
_diffrn_reflns_Laue_measured_fraction_max 0.988
_diffrn_reflns_limit_h_max 14
_diffrn_reflns_limit_h_min -9
_diffrn_reflns_limit_k_max 14
_diffrn_reflns_limit_k_min -15
_diffrn_reflns_limit_l_max 57
_diffrn_reflns_limit_l_min -58
_diffrn_reflns_number 27682
_diffrn_reflns_point_group_measured_fraction_full 0.976
_diffrn_reflns_point_group_measured_fraction_max 0.971
_diffrn_reflns_theta_full 72.000
_diffrn_reflns_theta_max 72.568
_diffrn_reflns_theta_min 3.613
_diffrn_source 'micro-focus sealed X-ray tube'
_diffrn_source_type 'SuperNova (Cu) X-ray Source'
_exptl_absorpt_coefficient_mu 5.361
_exptl_absorpt_correction_T_max 1.000
_exptl_absorpt_correction_T_min 0.695
_exptl_absorpt_correction_type multi-scan
_exptl_absorpt_process_details
;
CrysAlisPro 1.171.40.82a (Rigaku Oxford Diffraction, 2020)
Empirical absorption correction using spherical harmonics,
implemented in SCALE3 ABSPACK scaling algorithm.
;
_exptl_crystal_colour purple
_exptl_crystal_density_diffrn 1.510
_exptl_crystal_description fragment
_exptl_crystal_F_000 3296
_exptl_crystal_recrystallization_method 'Re-crystallisation from solvent: acetonitrile/diethyl ether'
_exptl_crystal_size_max 0.35
_exptl_crystal_size_mid 0.20
_exptl_crystal_size_min 0.10
_refine_diff_density_max 0.522
_refine_diff_density_min -0.728
_refine_diff_density_rms 0.066
_refine_ls_abs_structure_details
;
 Flack x determined using 5318 quotients [(I+)-(I-)]/[(I+)+(I-)]
 (Parsons, Flack and Wagner, Acta Cryst. B69 (2013) 249-259).
;
_refine_ls_abs_structure_Flack -0.005(3)
_refine_ls_extinction_method none
_refine_ls_goodness_of_fit_ref 1.024
_refine_ls_hydrogen_treatment constr
_refine_ls_matrix_type full
_refine_ls_number_parameters 948
_refine_ls_number_reflns 13607
_refine_ls_number_restraints 44
_refine_ls_restrained_S_all 1.034
_refine_ls_R_factor_all 0.0550
_refine_ls_R_factor_gt 0.0514
_refine_ls_shift/su_max 0.001
_refine_ls_shift/su_mean 0.000
_refine_ls_structure_factor_coef Fsqd
_refine_ls_weighting_details 'w=1/[\s^2^(Fo^2^)+(0.0607P)^2^+6.0907P] where P=(Fo^2^+2Fc^2^)/3'
_refine_ls_weighting_scheme calc
_refine_ls_wR_factor_gt 0.1258
_refine_ls_wR_factor_ref 0.1289
_reflns_Friedel_coverage 0.939
_reflns_Friedel_fraction_full 0.960
_reflns_Friedel_fraction_max 0.953
_reflns_number_gt 12827
_reflns_number_total 13607
_reflns_threshold_expression 'I > 2\s(I)'
_cod_data_source_file d2dt00393g2.cif
_cod_data_source_block ns522
_cod_original_cell_volume 7068.91(15)
_cod_database_code 7709639
_shelx_shelxl_version_number 2018/3
_shelx_space_group_comment
;
The symmetry employed for this shelxl refinement is uniquely defined
by the following loop, which should always be used as a source of
symmetry information in preference to the above space-group names.
They are only intended as comments.
;
_olex2_refinement_description
;
1. Fixed Uiso
 At 1.2 times of:
  All C(H) groups
 At 1.5 times of:
  All C(H,H,H) groups
2. Restrained distances
 Cl4A-O49A
 1.42624 with sigma of 0.02
 Cl4A-O50A
 1.42624 with sigma of 0.02
 Cl4A-O51A
 1.42624 with sigma of 0.02
 Cl4A-O52A
 1.42624 with sigma of 0.02
 O49A-O50A
 2.32905 with sigma of 0.02
 O49A-O51A
 2.32905 with sigma of 0.02
 O49A-O52A
 2.32905 with sigma of 0.02
 O50A-O51A
 2.32905 with sigma of 0.02
 O50A-O52A
 2.32905 with sigma of 0.02
 O51A-O52A
 2.32905 with sigma of 0.02
 Cl4B-O49B
 1.42624 with sigma of 0.02
 Cl4B-O50B
 1.42624 with sigma of 0.02
 Cl4B-O51B
 1.42624 with sigma of 0.02
 Cl4B-O52B
 1.42624 with sigma of 0.02
 O49B-O50B
 2.32905 with sigma of 0.02
 O49B-O51B
 2.32905 with sigma of 0.02
 O49B-O52B
 2.32905 with sigma of 0.02
 O50B-O51B
 2.32905 with sigma of 0.02
 O50B-O52B
 2.32905 with sigma of 0.02
 O51B-O52B
 2.32905 with sigma of 0.02
 Cl5A-O54A
 1.42624 with sigma of 0.02
 Cl5A-O55A
 1.42624 with sigma of 0.02
 Cl5A-O56A
 1.42624 with sigma of 0.02
 Cl5A-O57A
 1.42624 with sigma of 0.02
 O54A-O55A
 2.32905 with sigma of 0.02
 O54A-O56A
 2.32905 with sigma of 0.02
 O54A-O57A
 2.32905 with sigma of 0.02
 O55A-O56A
 2.32905 with sigma of 0.02
 O55A-O57A
 2.32905 with sigma of 0.02
 O56A-O57A
 2.32905 with sigma of 0.02
 Cl5B-O54B
 1.42624 with sigma of 0.02
 Cl5B-O55B
 1.42624 with sigma of 0.02
 Cl5B-O56B
 1.42624 with sigma of 0.02
 Cl5B-O57B
 1.42624 with sigma of 0.02
 O54B-O55B
 2.32905 with sigma of 0.02
 O54B-O56B
 2.32905 with sigma of 0.02
 O54B-O57B
 2.32905 with sigma of 0.02
 O55B-O56B
 2.32905 with sigma of 0.02
 O55B-O57B
 2.32905 with sigma of 0.02
 O56B-O57B
 2.32905 with sigma of 0.02
 C67A-C68A
 1.48 with sigma of 0.02
 C68A-N69A
 1.15 with sigma of 0.02
 C67A-N69A
 2.63 with sigma of 0.02
3. Uiso/Uaniso restraints and constraints
O49B \\sim O50B \\sim O51B \\sim O52B: within 2A with sigma of 0.001 and sigma
for terminal atoms of 0.002 within 2A
O54B \\sim O55B \\sim O56B \\sim O57B: within 2A with sigma of 0.001 and sigma
for terminal atoms of 0.002 within 2A
4. Others
 1(DFIX)=1(DFIX)=1(DFIX)=1(DFIX)=1(DFIX)=1(DFIX)=1(DFIX)=1(DFIX)=1(DFIX)=
 1(DFIX)=1(DFIX)=1(DFIX)=1(DFIX)=1(DFIX)=1(DFIX)=1(DFIX)=FVAR(1)
 1(DFIX)=1(DFIX)=1(DFIX)=1(DFIX)=1(DFIX)=1(DFIX)=1(DFIX)=1(DFIX)=1(DFIX)=
 1(DFIX)=1(DFIX)=1(DFIX)=1(DFIX)=1(DFIX)=1(DFIX)=1(DFIX)=1(DFIX)=1(DFIX)=
 1(DFIX)=1(DFIX)=1(DFIX)=1(DFIX)=1(DFIX)=1(DFIX)=1.633*FVAR(2)
 Fixed Sof: Cl4A(0.65) O49A(0.65) O50A(0.65) O51A(0.65) O52A(0.65) Cl4B(0.35)
 O49B(0.35) O50B(0.35) O51B(0.35) O52B(0.35) Cl5A(0.75) O57A(0.75) O54A(0.75)
 O55A(0.75) O56A(0.75) Cl5B(0.25) O54B(0.25) O55B(0.25) O56B(0.25) O57B(0.25)
 C67A(0.5) H67A(0.5) H67B(0.5) H67C(0.5) C68A(0.5) N69A(0.5) C67B(0.5)
 H67D(0.5) H67E(0.5) H67F(0.5) C68B(0.5) N69B(0.5)
5.a Aromatic/amide H refined with riding coordinates:
 C4A(H4A), C5A(H5A), C6A(H6A), C10A(H10A), C11A(H11A), C12A(H12A), C13A(H13A),
 C16A(H16A), C17A(H17A), C18A(H18A), C19A(H19A), C22A(H22A), C23A(H23A),
 C24A(H24A), C28A(H28A), C29A(H29A), C30A(H30A), C31A(H31A), C34A(H34A),
 C35A(H35A), C36A(H36A), C37A(H37A), C4B(H4B), C5B(H5B), C6B(H6B), C10B(H10B),
 C11B(H11B), C12B(H12B), C13B(H13B), C16B(H16B), C17B(H17B), C18B(H18B),
 C19B(H19B), C22B(H22B), C23B(H23B), C24B(H24B), C28B(H28B), C29B(H29B),
 C30B(H30B), C31B(H31B), C34B(H34B), C35B(H35B), C36B(H36B), C37B(H37B)
5.b Idealised Me refined as rotating group:
 C58(H58A,H58B,H58C), C61(H61A,H61B,H61C), C64(H64A,H64B,H64C), C67A(H67A,H67B,
 H67C), C67B(H67D,H67E,H67F)
;
_olex2_submission_special_instructions 'No special instructions were received'
_oxdiff_exptl_absorpt_empirical_details
;
Empirical correction (ABSPACK) includes:
- Absorption correction using spherical harmonics
- Frame scaling
;
_oxdiff_exptl_absorpt_empirical_full_max 2.788
_oxdiff_exptl_absorpt_empirical_full_min 0.637

loop_
_space_group_symop_operation_xyz
'x, y, z'
'-y, x, z+3/4'
'-x, -y, z+1/2'
'y, -x, z+1/4'

loop_
_atom_site_label
_atom_site_type_symbol
_atom_site_fract_x
_atom_site_fract_y
_atom_site_fract_z
_atom_site_U_iso_or_equiv
_atom_site_adp_type
_atom_site_occupancy
_atom_site_site_symmetry_order
_atom_site_calc_flag
_atom_site_refinement_flags_posn
_atom_site_refinement_flags_adp
_atom_site_refinement_flags_occupancy
_atom_site_disorder_assembly
_atom_site_disorder_group
Fe1A Fe 0.06288(6) 0.44452(6) 0.64826(2) 0.02036(17) Uani 1 1 d . . . . .
N2A N 0.0306(4) 0.4414(4) 0.60916(9) 0.0293(10) Uani 1 1 d . . . . .
C3A C -0.0079(5) 0.5323(5) 0.59671(11) 0.0335(12) Uani 1 1 d . . . . .
C4A C -0.0371(6) 0.5322(7) 0.56828(13) 0.0507(18) Uani 1 1 d . . . . .
H4A H -0.064948 0.594807 0.559722 0.061 Uiso 1 1 calc R U . . .
C5A C -0.0236(7) 0.4362(8) 0.55299(13) 0.060(2) Uani 1 1 d . . . . .
H5A H -0.042676 0.434117 0.533946 0.072 Uiso 1 1 calc R U . . .
C6A C 0.0179(6) 0.3442(7) 0.56580(14) 0.053(2) Uani 1 1 d . . . . .
H6A H 0.026804 0.279945 0.555556 0.064 Uiso 1 1 calc R U . . .
C7A C 0.0466(5) 0.3486(6) 0.59454(12) 0.0395(14) Uani 1 1 d . . . . .
C8A C -0.0200(4) 0.6229(5) 0.61669(12) 0.0310(12) Uani 1 1 d . . . . .
N9A N 0.0050(3) 0.5947(4) 0.64390(9) 0.0236(9) Uani 1 1 d . . . . .
C10A C -0.0085(4) 0.6706(4) 0.66405(12) 0.0270(11) Uani 1 1 d . . . . .
H10A H 0.004894 0.651512 0.682785 0.032 Uiso 1 1 calc R U . . .
C11A C -0.0418(5) 0.7769(5) 0.65803(14) 0.0368(13) Uani 1 1 d . . . . .
H11A H -0.051137 0.827213 0.672578 0.044 Uiso 1 1 calc R U . . .
C12A C -0.0606(5) 0.8068(6) 0.63050(16) 0.0445(16) Uani 1 1 d . . . . .
H12A H -0.079253 0.878496 0.626055 0.053 Uiso 1 1 calc R U . . .
C13A C -0.0513(5) 0.7283(6) 0.60927(14) 0.0428(16) Uani 1 1 d . . . . .
H13A H -0.065854 0.746042 0.590500 0.051 Uiso 1 1 calc R U . . .
C14A C 0.0941(5) 0.2631(5) 0.61235(13) 0.0387(14) Uani 1 1 d . . . . .
N15A N 0.1113(4) 0.2944(4) 0.63971(10) 0.0291(10) Uani 1 1 d . . . . .
C16A C 0.1568(5) 0.2225(5) 0.65766(15) 0.0374(14) Uani 1 1 d . . . . .
H16A H 0.169649 0.243774 0.676261 0.045 Uiso 1 1 calc R U . . .
C17A C 0.1851(6) 0.1179(6) 0.6493(2) 0.056(2) Uani 1 1 d . . . . .
H17A H 0.216494 0.070007 0.662295 0.067 Uiso 1 1 calc R U . . .
C18A C 0.1668(7) 0.0843(7) 0.6219(2) 0.070(3) Uani 1 1 d . . . . .
H18A H 0.184657 0.013928 0.616047 0.084 Uiso 1 1 calc R U . . .
C19A C 0.1210(7) 0.1591(7) 0.60321(19) 0.060(2) Uani 1 1 d . . . . .
H19A H 0.108368 0.139177 0.584494 0.072 Uiso 1 1 calc R U . . .
N20A N 0.0938(3) 0.4514(3) 0.68693(9) 0.0214(8) Uani 1 1 d . . . . .
C21A C 0.0178(5) 0.4189(4) 0.70577(11) 0.0254(10) Uani 1 1 d . . . . .
C22A C 0.0385(5) 0.4246(5) 0.73489(12) 0.0364(13) Uani 1 1 d . . . . .
H22A H -0.013438 0.401390 0.747942 0.044 Uiso 1 1 calc R U . . .
C23A C 0.1386(6) 0.4659(6) 0.74379(13) 0.0433(15) Uani 1 1 d . . . . .
H23A H 0.153594 0.471090 0.763044 0.052 Uiso 1 1 calc R U . . .
C24A C 0.2170(5) 0.4998(5) 0.72412(13) 0.0381(14) Uani 1 1 d . . . . .
H24A H 0.284243 0.527030 0.730029 0.046 Uiso 1 1 calc R U . . .
C25A C 0.1920(4) 0.4918(4) 0.69571(12) 0.0276(11) Uani 1 1 d . . . . .
C26A C -0.0814(4) 0.3810(4) 0.69186(10) 0.0231(10) Uani 1 1 d . . . . .
N27A N -0.0761(3) 0.3857(3) 0.66306(8) 0.0209(8) Uani 1 1 d . . . . .
C28A C -0.1622(4) 0.3507(4) 0.64791(11) 0.0238(10) Uani 1 1 d . . . . .
H28A H -0.157889 0.351844 0.628260 0.029 Uiso 1 1 calc R U . . .
C29A C -0.2571(5) 0.3129(5) 0.66056(13) 0.0320(12) Uani 1 1 d . . . . .
H29A H -0.316025 0.290398 0.649562 0.038 Uiso 1 1 calc R U . . .
C30A C -0.2630(5) 0.3091(5) 0.68971(13) 0.0347(13) Uani 1 1 d . . . . .
H30A H -0.326065 0.284069 0.698608 0.042 Uiso 1 1 calc R U . . .
C31A C -0.1739(5) 0.3431(5) 0.70559(12) 0.0327(12) Uani 1 1 d . . . . .
H31A H -0.176296 0.340393 0.725255 0.039 Uiso 1 1 calc R U . . .
C32A C 0.2611(4) 0.5215(4) 0.67166(12) 0.0279(11) Uani 1 1 d . . . . .
N33A N 0.2133(3) 0.5012(3) 0.64593(10) 0.0260(9) Uani 1 1 d . . . . .
C34A C 0.2719(5) 0.5215(5) 0.62239(13) 0.0331(12) Uani 1 1 d . . . . .
H34A H 0.239968 0.508538 0.604846 0.040 Uiso 1 1 calc R U . . .
C35A C 0.3771(6) 0.5605(6) 0.62329(16) 0.0436(15) Uani 1 1 d . . . . .
H35A H 0.416172 0.571540 0.606650 0.052 Uiso 1 1 calc R U . . .
C36A C 0.4238(5) 0.5831(5) 0.64904(18) 0.0446(16) Uani 1 1 d . . . . .
H36A H 0.494220 0.611406 0.649997 0.053 Uiso 1 1 calc R U . . .
C37A C 0.3653(5) 0.5633(4) 0.67357(15) 0.0354(13) Uani 1 1 d . . . . .
H37A H 0.396115 0.578114 0.691154 0.042 Uiso 1 1 calc R U . . .
Fe1B Fe 0.06998(6) 0.58025(6) 0.42816(2) 0.02599(19) Uani 1 1 d . . . . .
N2B N 0.0443(4) 0.5656(4) 0.38895(12) 0.0347(12) Uani 1 1 d . . . . .
C3B C -0.0526(6) 0.5223(6) 0.38068(19) 0.0506(19) Uani 1 1 d . . . . .
C4B C -0.0748(8) 0.5053(8) 0.3528(2) 0.071(3) Uani 1 1 d . . . . .
H4B H -0.140559 0.474173 0.347045 0.085 Uiso 1 1 calc R U . . .
C5B C 0.0034(10) 0.5357(9) 0.3333(2) 0.085(4) Uani 1 1 d . . . . .
H5B H -0.010618 0.526304 0.314082 0.102 Uiso 1 1 calc R U . . .
C6B C 0.1049(8) 0.5811(7) 0.34196(16) 0.060(2) Uani 1 1 d . . . . .
H6B H 0.157907 0.601063 0.328843 0.072 Uiso 1 1 calc R U . . .
C7B C 0.1217(6) 0.5943(5) 0.37070(14) 0.0383(14) Uani 1 1 d . . . . .
C8B C -0.1241(6) 0.4949(5) 0.4050(2) 0.054(2) Uani 1 1 d . . . . .
N9B N -0.0784(4) 0.5182(4) 0.43033(15) 0.0423(13) Uani 1 1 d . . . . .
C10B C -0.1356(5) 0.4967(5) 0.4539(2) 0.052(2) Uani 1 1 d . . . . .
H10B H -0.103564 0.511182 0.471329 0.063 Uiso 1 1 calc R U . . .
C11B C -0.2405(7) 0.4538(7) 0.4534(3) 0.080(4) Uani 1 1 d . . . . .
H11B H -0.278249 0.439791 0.470049 0.096 Uiso 1 1 calc R U . . .
C12B C -0.2868(7) 0.4328(6) 0.4276(3) 0.083(4) Uani 1 1 d . . . . .
H12B H -0.357686 0.405475 0.426673 0.099 Uiso 1 1 calc R U . . .
C13B C -0.2295(7) 0.4518(6) 0.4033(3) 0.070(3) Uani 1 1 d . . . . .
H13B H -0.260352 0.436230 0.385727 0.085 Uiso 1 1 calc R U . . .
C14B C 0.2189(5) 0.6391(4) 0.38500(11) 0.0283(11) Uani 1 1 d . . . . .
N15B N 0.2089(4) 0.6401(3) 0.41371(9) 0.0236(9) Uani 1 1 d . . . . .
C16B C 0.2926(4) 0.6805(4) 0.42873(11) 0.0253(10) Uani 1 1 d . . . . .
H16B H 0.286386 0.682586 0.448343 0.030 Uiso 1 1 calc R U . . .
C17B C 0.3878(5) 0.7191(5) 0.41649(13) 0.0316(12) Uani 1 1 d . . . . .
H17B H 0.444203 0.746581 0.427598 0.038 Uiso 1 1 calc R U . . .
C18B C 0.3969(5) 0.7159(5) 0.38724(14) 0.0356(13) Uani 1 1 d . . . . .
H18B H 0.460473 0.740361 0.378464 0.043 Uiso 1 1 calc R U . . .
C19B C 0.3117(6) 0.6766(5) 0.37130(12) 0.0366(13) Uani 1 1 d . . . . .
H19B H 0.316300 0.675044 0.351657 0.044 Uiso 1 1 calc R U . . .
N20B N 0.0997(4) 0.5937(4) 0.46706(11) 0.0305(10) Uani 1 1 d . . . . .
C21B C 0.1490(4) 0.5103(5) 0.48074(13) 0.0327(12) Uani 1 1 d . . . . .
C22B C 0.1799(6) 0.5214(6) 0.50898(13) 0.0416(14) Uani 1 1 d . . . . .
H22B H 0.215250 0.464698 0.518375 0.050 Uiso 1 1 calc R U . . .
C23B C 0.1570(6) 0.6186(6) 0.52278(14) 0.0485(17) Uani 1 1 d . . . . .
H23B H 0.177154 0.627364 0.541620 0.058 Uiso 1 1 calc R U . . .
C24B C 0.1043(6) 0.7027(6) 0.50878(14) 0.0439(15) Uani 1 1 d . . . . .
H24B H 0.088144 0.767625 0.518122 0.053 Uiso 1 1 calc R U . . .
C25B C 0.0761(5) 0.6888(5) 0.48056(13) 0.0363(13) Uani 1 1 d . . . . .
C26B C 0.1643(4) 0.4154(5) 0.46243(12) 0.0312(12) Uani 1 1 d . . . . .
N27B N 0.1338(3) 0.4339(4) 0.43483(10) 0.0267(9) Uani 1 1 d . . . . .
C28B C 0.1444(5) 0.3520(5) 0.41615(13) 0.0314(12) Uani 1 1 d . . . . .
H28B H 0.125983 0.364457 0.397329 0.038 Uiso 1 1 calc R U . . .
C29B C 0.1819(5) 0.2496(5) 0.42393(15) 0.0362(13) Uani 1 1 d . . . . .
H29B H 0.187384 0.194003 0.410580 0.043 Uiso 1 1 calc R U . . .
C30B C 0.2111(5) 0.2307(5) 0.45196(15) 0.0389(14) Uani 1 1 d . . . . .
H30B H 0.235635 0.162244 0.457681 0.047 Uiso 1 1 calc R U . . .
C31B C 0.2032(5) 0.3148(5) 0.47099(15) 0.0393(14) Uani 1 1 d . . . . .
H31B H 0.224178 0.304130 0.489712 0.047 Uiso 1 1 calc R U . . .
C32B C 0.0219(5) 0.7666(5) 0.46154(14) 0.0363(13) Uani 1 1 d . . . . .
N33B N 0.0122(4) 0.7288(4) 0.43447(11) 0.0318(10) Uani 1 1 d . . . . .
C34B C -0.0347(5) 0.7941(5) 0.41503(15) 0.0366(13) Uani 1 1 d . . . . .
H34B H -0.041490 0.768971 0.396530 0.044 Uiso 1 1 calc R U . . .
C35B C -0.0733(5) 0.8977(5) 0.42167(18) 0.0446(16) Uani 1 1 d . . . . .
H35B H -0.104856 0.941325 0.407761 0.054 Uiso 1 1 calc R U . . .
C36B C -0.0646(6) 0.9354(5) 0.44906(19) 0.0519(18) Uani 1 1 d . . . . .
H36B H -0.090701 1.004268 0.453919 0.062 Uiso 1 1 calc R U . . .
C37B C -0.0159(6) 0.8686(5) 0.46937(16) 0.0450(16) Uani 1 1 d . . . . .
H37B H -0.009012 0.892421 0.487974 0.054 Uiso 1 1 calc R U . . .
Cl38 Cl 0.35711(13) 0.31819(12) 0.55909(3) 0.0396(3) Uani 1 1 d . . . . .
O39 O 0.3380(5) 0.3016(5) 0.58921(11) 0.0598(14) Uani 1 1 d . . . . .
O40 O 0.3805(5) 0.4321(4) 0.55485(12) 0.0629(15) Uani 1 1 d . . . . .
O41 O 0.4476(5) 0.2524(5) 0.55141(12) 0.0690(17) Uani 1 1 d . . . . .
O42 O 0.2600(5) 0.2870(5) 0.54405(14) 0.0722(18) Uani 1 1 d . . . . .
Cl43 Cl 0.25378(18) 0.76946(14) 0.28041(3) 0.0536(5) Uani 1 1 d . . . . .
O44 O 0.1647(5) 0.6960(5) 0.27567(10) 0.0575(14) Uani 1 1 d . . . . .
O45 O 0.3198(6) 0.7769(7) 0.25543(11) 0.083(2) Uani 1 1 d . . . . .
O46 O 0.3193(5) 0.7288(5) 0.30355(10) 0.0602(14) Uani 1 1 d . . . . .
O47 O 0.2126(8) 0.8750(6) 0.28790(16) 0.104(3) Uani 1 1 d . . . . .
Cl4A Cl -0.0970(2) 0.2193(2) 0.48508(7) 0.0428(7) Uiso 0.65 1 d D . P A 1
O49A O -0.1299(9) 0.3061(8) 0.5035(2) 0.077(3) Uiso 0.65 1 d D . P A 1
O50A O -0.0160(12) 0.1594(12) 0.5022(3) 0.104(5) Uiso 0.65 1 d D . P A 1
O51A O -0.0532(7) 0.2579(7) 0.45984(16) 0.056(2) Uiso 0.65 1 d D . P A 1
O52A O -0.1890(7) 0.1555(9) 0.4797(2) 0.056(2) Uiso 0.65 1 d D . P A 1
Cl4B Cl -0.0911(5) 0.2111(5) 0.49392(14) 0.0472(14) Uiso 0.35 1 d D . P B 2
O49B O -0.0529(18) 0.3185(14) 0.4933(5) 0.092(6) Uiso 0.35 1 d D . P B 2
O50B O -0.0144(13) 0.1272(13) 0.4947(4) 0.054(4) Uiso 0.35 1 d D . P B 2
O51B O -0.180(2) 0.185(3) 0.4756(7) 0.18(2) Uiso 0.35 1 d D . P B 2
O52B O -0.148(3) 0.213(3) 0.5225(5) 0.158(13) Uiso 0.35 1 d D . P B 2
Cl5A Cl 0.2362(2) 0.8168(2) 0.58074(6) 0.0422(6) Uiso 0.75 1 d D . P C 1
O57A O 0.2850(9) 0.8543(9) 0.6058(2) 0.090(3) Uiso 0.75 1 d D . P C 1
O54A O 0.1988(9) 0.7061(8) 0.5859(2) 0.089(3) Uiso 0.75 1 d D . P C 1
O55A O 0.1442(7) 0.8831(8) 0.5735(2) 0.077(2) Uiso 0.75 1 d D . P C 1
O56A O 0.3084(9) 0.8203(9) 0.5573(2) 0.091(3) Uiso 0.75 1 d D . P C 1
Cl5B Cl 0.2574(9) 0.7984(9) 0.5850(2) 0.065(3) Uiso 0.25 1 d D . P D 2
O54B O 0.209(2) 0.772(2) 0.6131(4) 0.081(8) Uiso 0.25 1 d D . P D 2
O55B O 0.1559(13) 0.8304(16) 0.5683(4) 0.044(4) Uiso 0.25 1 d D . P D 2
O56B O 0.3106(17) 0.7168(16) 0.5743(5) 0.065(6) Uiso 0.25 1 d D . P D 2
O57B O 0.3140(15) 0.8971(13) 0.5940(4) 0.046(4) Uiso 0.25 1 d D . P D 2
C58 C 0.6629(8) 0.4142(9) 0.5387(2) 0.074(3) Uani 1 1 d . . . . .
H58A H 0.700647 0.479618 0.533208 0.111 Uiso 1 1 calc R U . . .
H58B H 0.586674 0.421131 0.534200 0.111 Uiso 1 1 calc R U . . .
H58C H 0.693048 0.352869 0.528706 0.111 Uiso 1 1 calc R U . . .
C59 C 0.6752(9) 0.3977(9) 0.5683(2) 0.079(3) Uani 1 1 d . . . . .
N60 N 0.6848(12) 0.3851(11) 0.5924(2) 0.132(5) Uani 1 1 d . . . . .
C61 C 0.4548(7) 0.6658(8) 0.51983(19) 0.064(2) Uani 1 1 d . . . . .
H61A H 0.418246 0.630694 0.535353 0.096 Uiso 1 1 calc R U . . .
H61B H 0.412965 0.727987 0.513797 0.096 Uiso 1 1 calc R U . . .
H61C H 0.526053 0.689290 0.525771 0.096 Uiso 1 1 calc R U . . .
C62 C 0.4653(7) 0.5905(7) 0.49688(16) 0.0549(19) Uani 1 1 d . . . . .
N63 N 0.4735(9) 0.5293(9) 0.47896(18) 0.094(3) Uani 1 1 d . . . . .
C64 C 0.2345(12) 1.0345(8) 0.5185(2) 0.087(3) Uani 1 1 d . . . . .
H64A H 0.280316 1.098243 0.518400 0.131 Uiso 1 1 calc R U . . .
H64B H 0.238895 0.999697 0.536704 0.131 Uiso 1 1 calc R U . . .
H64C H 0.160239 1.055577 0.514864 0.131 Uiso 1 1 calc R U . . .
C65 C 0.2700(8) 0.9609(7) 0.49735(17) 0.062(2) Uani 1 1 d . . . . .
N66 N 0.2987(8) 0.9027(8) 0.48006(17) 0.080(2) Uani 1 1 d . . . . .
C67A C -0.094(2) 0.774(2) 0.3009(4) 0.088(6) Uiso 0.5 1 d D . P E 1
H67A H -0.098223 0.836540 0.288809 0.132 Uiso 0.5 1 calc R U P E 1
H67B H -0.154739 0.725975 0.297023 0.132 Uiso 0.5 1 calc R U P E 1
H67C H -0.026934 0.735388 0.297440 0.132 Uiso 0.5 1 calc R U P E 1
C68A C -0.0982(18) 0.8086(18) 0.3307(4) 0.065(5) Uiso 0.5 1 d D . P E 1
N69A N -0.0735(17) 0.8528(15) 0.3514(3) 0.072(4) Uiso 0.5 1 d D . P E 1
C67B C -0.009(4) 0.893(4) 0.3070(9) 0.178(17) Uiso 0.5 1 d . . P F 2
H67D H -0.042760 0.959353 0.300432 0.266 Uiso 0.5 1 calc R U P F 2
H67E H -0.006087 0.841145 0.291816 0.266 Uiso 0.5 1 calc R U P F 2
H67F H 0.063093 0.908317 0.313674 0.266 Uiso 0.5 1 calc R U P F 2
C68B C -0.0729(16) 0.8488(17) 0.3296(4) 0.057(4) Uiso 0.5 1 d . . P F 2
N69B N -0.1246(19) 0.8387(17) 0.3519(4) 0.083(5) Uiso 0.5 1 d . . P F 2

loop_
_atom_site_aniso_label
_atom_site_aniso_U_11
_atom_site_aniso_U_22
_atom_site_aniso_U_33
_atom_site_aniso_U_23
_atom_site_aniso_U_13
_atom_site_aniso_U_12
Fe1A 0.0160(4) 0.0231(4) 0.0220(3) -0.0022(3) 0.0014(3) -0.0021(3)
N2A 0.022(2) 0.042(3) 0.024(2) -0.0036(18) 0.0062(17) -0.0085(19)
C3A 0.025(3) 0.051(4) 0.025(2) 0.005(2) 0.002(2) -0.009(2)
C4A 0.040(4) 0.086(6) 0.026(3) 0.010(3) -0.002(3) -0.017(4)
C5A 0.060(5) 0.100(7) 0.020(3) -0.001(3) 0.004(3) -0.030(5)
C6A 0.049(4) 0.082(6) 0.030(3) -0.022(3) 0.011(3) -0.025(4)
C7A 0.033(3) 0.056(4) 0.030(3) -0.013(3) 0.010(2) -0.015(3)
C8A 0.020(2) 0.045(3) 0.028(3) 0.009(2) 0.0015(19) -0.003(2)
N9A 0.0164(19) 0.028(2) 0.027(2) 0.0022(17) -0.0005(16) -0.0019(16)
C10A 0.019(2) 0.025(3) 0.037(3) 0.001(2) 0.004(2) 0.000(2)
C11A 0.022(3) 0.032(3) 0.057(4) 0.002(3) 0.001(2) 0.004(2)
C12A 0.028(3) 0.038(3) 0.067(4) 0.021(3) 0.002(3) 0.003(3)
C13A 0.022(3) 0.060(4) 0.046(3) 0.030(3) 0.003(2) 0.004(3)
C14A 0.028(3) 0.044(4) 0.045(3) -0.016(3) 0.013(2) -0.011(3)
N15A 0.017(2) 0.026(2) 0.045(3) -0.0049(19) 0.0073(18) -0.0061(17)
C16A 0.023(3) 0.025(3) 0.064(4) 0.000(3) 0.001(3) 0.001(2)
C17A 0.033(3) 0.034(4) 0.100(6) -0.004(4) 0.010(4) 0.003(3)
C18A 0.059(5) 0.037(4) 0.114(8) -0.032(5) 0.028(5) -0.001(4)
C19A 0.055(5) 0.046(4) 0.079(5) -0.033(4) 0.029(4) -0.009(4)
N20A 0.019(2) 0.021(2) 0.024(2) -0.0024(15) -0.0031(16) 0.0024(16)
C21A 0.032(3) 0.020(2) 0.025(2) -0.0009(18) -0.002(2) 0.002(2)
C22A 0.041(3) 0.049(4) 0.020(2) 0.001(2) -0.002(2) 0.003(3)
C23A 0.051(4) 0.047(4) 0.032(3) -0.007(3) -0.011(3) 0.004(3)
C24A 0.038(3) 0.036(3) 0.040(3) -0.003(3) -0.017(3) -0.002(3)
C25A 0.024(3) 0.021(2) 0.037(3) -0.003(2) -0.007(2) 0.001(2)
C26A 0.028(3) 0.020(2) 0.022(2) 0.0013(18) 0.0006(19) 0.001(2)
N27A 0.018(2) 0.021(2) 0.024(2) 0.0002(16) -0.0009(15) 0.0006(16)
C28A 0.019(2) 0.027(3) 0.025(2) 0.001(2) -0.0010(19) -0.0037(19)
C29A 0.021(3) 0.031(3) 0.044(3) -0.001(2) -0.002(2) -0.005(2)
C30A 0.029(3) 0.036(3) 0.039(3) 0.005(2) 0.008(2) -0.011(2)
C31A 0.035(3) 0.036(3) 0.028(3) 0.006(2) 0.007(2) -0.004(2)
C32A 0.022(3) 0.019(2) 0.043(3) -0.004(2) -0.003(2) 0.002(2)
N33A 0.019(2) 0.021(2) 0.038(2) -0.0006(18) 0.0011(18) 0.0007(16)
C34A 0.026(3) 0.031(3) 0.043(3) 0.001(2) 0.007(2) -0.002(2)
C35A 0.031(3) 0.041(4) 0.058(4) 0.003(3) 0.012(3) -0.006(3)
C36A 0.021(3) 0.029(3) 0.083(5) -0.002(3) 0.001(3) -0.002(2)
C37A 0.027(3) 0.021(3) 0.058(4) -0.006(2) -0.008(3) 0.001(2)
Fe1B 0.0170(4) 0.0177(4) 0.0433(5) -0.0012(3) -0.0034(3) -0.0001(3)
N2B 0.030(3) 0.021(2) 0.054(3) -0.008(2) -0.022(2) 0.0036(19)
C3B 0.039(4) 0.028(3) 0.085(5) -0.015(3) -0.029(4) 0.008(3)
C4B 0.065(6) 0.072(6) 0.076(6) -0.030(5) -0.043(5) 0.004(5)
C5B 0.102(8) 0.089(7) 0.063(6) -0.035(5) -0.053(6) 0.023(6)
C6B 0.074(5) 0.063(5) 0.042(4) -0.019(3) -0.025(4) 0.016(4)
C7B 0.044(4) 0.027(3) 0.043(3) -0.006(2) -0.016(3) 0.008(3)
C8B 0.029(3) 0.018(3) 0.114(7) -0.010(3) -0.021(4) 0.002(2)
N9B 0.019(2) 0.019(2) 0.089(4) 0.003(2) -0.001(3) 0.0020(18)
C10B 0.026(3) 0.027(3) 0.105(6) 0.016(3) 0.011(3) 0.000(3)
C11B 0.028(4) 0.043(5) 0.170(12) 0.026(6) 0.017(5) 0.000(3)
C12B 0.025(4) 0.030(4) 0.194(13) 0.011(6) -0.003(6) 0.000(3)
C13B 0.044(4) 0.027(3) 0.141(9) -0.014(4) -0.032(5) 0.001(3)
C14B 0.035(3) 0.019(2) 0.031(3) 0.000(2) -0.006(2) 0.008(2)
N15B 0.025(2) 0.017(2) 0.029(2) -0.0010(16) -0.0047(17) 0.0032(17)
C16B 0.023(2) 0.022(2) 0.031(2) -0.001(2) -0.003(2) -0.0018(19)
C17B 0.025(3) 0.026(3) 0.043(3) -0.001(2) -0.001(2) -0.007(2)
C18B 0.032(3) 0.023(3) 0.051(3) 0.005(2) 0.008(3) -0.002(2)
C19B 0.056(4) 0.026(3) 0.028(3) 0.005(2) 0.006(2) 0.005(3)
N20B 0.023(2) 0.025(2) 0.043(3) 0.0009(19) 0.0072(19) -0.0031(18)
C21B 0.021(3) 0.034(3) 0.044(3) 0.005(2) 0.008(2) -0.003(2)
C22B 0.040(3) 0.046(4) 0.039(3) 0.006(3) 0.005(3) -0.006(3)
C23B 0.050(4) 0.057(4) 0.038(3) 0.001(3) 0.007(3) -0.017(3)
C24B 0.049(4) 0.040(3) 0.043(3) -0.006(3) 0.017(3) -0.011(3)
C25B 0.029(3) 0.032(3) 0.048(3) -0.005(2) 0.012(2) -0.006(2)
C26B 0.021(3) 0.033(3) 0.040(3) 0.005(2) 0.005(2) -0.001(2)
N27B 0.016(2) 0.021(2) 0.043(3) 0.0012(18) 0.0004(17) -0.0006(16)
C28B 0.028(3) 0.023(3) 0.044(3) -0.001(2) -0.006(2) 0.000(2)
C29B 0.028(3) 0.024(3) 0.056(4) -0.001(3) 0.001(3) 0.003(2)
C30B 0.031(3) 0.026(3) 0.059(4) 0.011(3) 0.006(3) 0.007(2)
C31B 0.031(3) 0.036(3) 0.051(4) 0.017(3) 0.006(3) 0.003(3)
C32B 0.026(3) 0.029(3) 0.055(4) -0.003(3) 0.009(2) -0.002(2)
N33B 0.017(2) 0.022(2) 0.056(3) -0.002(2) 0.0033(19) -0.0007(17)
C34B 0.023(3) 0.020(3) 0.067(4) 0.002(3) -0.003(3) 0.001(2)
C35B 0.028(3) 0.024(3) 0.081(5) 0.001(3) 0.001(3) 0.003(2)
C36B 0.043(4) 0.024(3) 0.089(6) -0.010(3) 0.009(4) 0.004(3)
C37B 0.039(3) 0.034(3) 0.062(4) -0.013(3) 0.012(3) 0.000(3)
Cl38 0.0414(8) 0.0357(7) 0.0416(7) 0.0029(6) 0.0010(6) 0.0064(6)
O39 0.067(4) 0.069(4) 0.044(3) 0.008(2) 0.012(2) 0.013(3)
O40 0.079(4) 0.043(3) 0.067(3) 0.011(2) -0.004(3) -0.003(3)
O41 0.077(4) 0.077(4) 0.053(3) 0.002(3) 0.018(3) 0.033(3)
O42 0.073(4) 0.068(4) 0.076(4) 0.016(3) -0.032(3) -0.012(3)
Cl43 0.0928(14) 0.0401(8) 0.0280(6) -0.0047(6) -0.0216(8) -0.0017(8)
O44 0.072(4) 0.065(3) 0.035(2) -0.013(2) -0.007(2) -0.001(3)
O45 0.108(5) 0.112(5) 0.029(2) -0.001(3) -0.007(3) -0.044(4)
O46 0.086(4) 0.064(3) 0.030(2) 0.009(2) -0.017(2) 0.005(3)
O47 0.172(8) 0.050(4) 0.088(5) -0.023(3) -0.057(5) 0.033(5)
C58 0.064(6) 0.091(7) 0.067(5) -0.008(5) 0.002(4) -0.013(5)
C59 0.089(7) 0.074(6) 0.075(6) -0.010(5) -0.044(5) 0.004(5)
N60 0.180(13) 0.124(9) 0.092(7) -0.011(7) -0.084(8) 0.008(9)
C61 0.053(5) 0.068(5) 0.070(5) -0.025(4) 0.007(4) -0.004(4)
C62 0.055(4) 0.065(5) 0.044(4) -0.013(4) -0.006(3) 0.005(4)
N63 0.106(7) 0.113(8) 0.064(5) -0.040(5) -0.008(5) 0.012(6)
C64 0.137(10) 0.057(6) 0.068(6) 0.017(5) 0.011(6) 0.008(6)
C65 0.081(6) 0.057(5) 0.046(4) 0.020(4) 0.004(4) -0.019(4)
N66 0.106(7) 0.081(6) 0.053(4) 0.002(4) 0.008(4) -0.027(5)

loop_
_atom_type_symbol
_atom_type_description
_atom_type_scat_dispersion_real
_atom_type_scat_dispersion_imag
_atom_type_scat_source
C C 0.0181 0.0091 'International Tables Vol C Tables 4.2.6.8 and 6.1.1.4'
H H 0.0000 0.0000 'International Tables Vol C Tables 4.2.6.8 and 6.1.1.4'
Cl Cl 0.3639 0.7018 'International Tables Vol C Tables 4.2.6.8 and 6.1.1.4'
Fe Fe -1.1336 3.1974 'International Tables Vol C Tables 4.2.6.8 and 6.1.1.4'
N N 0.0311 0.0180 'International Tables Vol C Tables 4.2.6.8 and 6.1.1.4'
O O 0.0492 0.0322 'International Tables Vol C Tables 4.2.6.8 and 6.1.1.4'

loop_
_geom_angle_atom_site_label_1
_geom_angle_atom_site_label_2
_geom_angle_atom_site_label_3
_geom_angle
_geom_angle_site_symmetry_1
_geom_angle_site_symmetry_3
_geom_angle_publ_flag
N2A Fe1A N9A 80.9(2) . . ?
N2A Fe1A N15A 81.0(2) . . ?
N2A Fe1A N27A 99.13(18) . . ?
N2A Fe1A N33A 98.5(2) . . ?
N15A Fe1A N9A 161.91(19) . . ?
N15A Fe1A N27A 89.55(18) . . ?
N20A Fe1A N2A 178.5(2) . . ?
N20A Fe1A N9A 97.59(18) . . ?
N20A Fe1A N15A 100.5(2) . . ?
N20A Fe1A N27A 81.05(18) . . ?
N20A Fe1A N33A 81.35(19) . . ?
N27A Fe1A N9A 93.83(17) . . ?
N33A Fe1A N9A 90.11(18) . . ?
N33A Fe1A N15A 92.04(18) . . ?
N33A Fe1A N27A 162.32(18) . . ?
C3A N2A Fe1A 119.0(4) . . ?
C7A N2A Fe1A 119.3(4) . . ?
C7A N2A C3A 121.7(5) . . ?
N2A C3A C4A 120.9(6) . . ?
N2A C3A C8A 112.3(5) . . ?
C4A C3A C8A 126.7(7) . . ?
C3A C4A H4A 120.9 . . ?
C5A C4A C3A 118.2(8) . . ?
C5A C4A H4A 120.9 . . ?
C4A C5A H5A 119.8 . . ?
C6A C5A C4A 120.5(6) . . ?
C6A C5A H5A 119.8 . . ?
C5A C6A H6A 120.4 . . ?
C5A C6A C7A 119.2(7) . . ?
C7A C6A H6A 120.4 . . ?
N2A C7A C6A 119.6(7) . . ?
N2A C7A C14A 111.5(5) . . ?
C6A C7A C14A 129.0(7) . . ?
N9A C8A C3A 113.1(5) . . ?
N9A C8A C13A 122.2(6) . . ?
C13A C8A C3A 124.6(5) . . ?
C8A N9A Fe1A 114.4(4) . . ?
C10A N9A Fe1A 127.8(4) . . ?
C10A N9A C8A 117.8(5) . . ?
N9A C10A H10A 118.7 . . ?
N9A C10A C11A 122.6(5) . . ?
C11A C10A H10A 118.7 . . ?
C10A C11A H11A 120.2 . . ?
C12A C11A C10A 119.5(6) . . ?
C12A C11A H11A 120.2 . . ?
C11A C12A H12A 120.5 . . ?
C11A C12A C13A 119.0(6) . . ?
C13A C12A H12A 120.5 . . ?
C8A C13A C12A 118.7(6) . . ?
C8A C13A H13A 120.6 . . ?
C12A C13A H13A 120.6 . . ?
N15A C14A C7A 113.9(5) . . ?
N15A C14A C19A 121.2(7) . . ?
C19A C14A C7A 124.9(7) . . ?
C14A N15A Fe1A 114.2(4) . . ?
C16A N15A Fe1A 127.2(4) . . ?
C16A N15A C14A 118.6(5) . . ?
N15A C16A H16A 119.0 . . ?
N15A C16A C17A 122.0(7) . . ?
C17A C16A H16A 119.0 . . ?
C16A C17A H17A 119.9 . . ?
C18A C17A C16A 120.1(8) . . ?
C18A C17A H17A 119.9 . . ?
C17A C18A H18A 121.1 . . ?
C17A C18A C19A 117.8(7) . . ?
C19A C18A H18A 121.1 . . ?
C14A C19A C18A 120.2(8) . . ?
C14A C19A H19A 119.9 . . ?
C18A C19A H19A 119.9 . . ?
C21A N20A Fe1A 119.6(4) . . ?
C21A N20A C25A 120.9(5) . . ?
C25A N20A Fe1A 119.5(4) . . ?
N20A C21A C22A 120.6(5) . . ?
N20A C21A C26A 111.8(4) . . ?
C22A C21A C26A 127.6(5) . . ?
C21A C22A H22A 120.8 . . ?
C23A C22A C21A 118.3(6) . . ?
C23A C22A H22A 120.8 . . ?
C22A C23A H23A 119.6 . . ?
C22A C23A C24A 120.7(6) . . ?
C24A C23A H23A 119.6 . . ?
C23A C24A H24A 120.9 . . ?
C25A C24A C23A 118.2(6) . . ?
C25A C24A H24A 120.9 . . ?
N20A C25A C24A 121.1(5) . . ?
N20A C25A C32A 111.3(5) . . ?
C24A C25A C32A 127.6(5) . . ?
N27A C26A C21A 113.4(5) . . ?
N27A C26A C31A 121.4(5) . . ?
C31A C26A C21A 125.2(5) . . ?
C26A N27A Fe1A 114.2(3) . . ?
C28A N27A Fe1A 127.1(3) . . ?
C28A N27A C26A 118.7(4) . . ?
N27A C28A H28A 118.9 . . ?
N27A C28A C29A 122.2(5) . . ?
C29A C28A H28A 118.9 . . ?
C28A C29A H29A 120.5 . . ?
C30A C29A C28A 119.1(5) . . ?
C30A C29A H29A 120.5 . . ?
C29A C30A H30A 120.4 . . ?
C29A C30A C31A 119.3(5) . . ?
C31A C30A H30A 120.4 . . ?
C26A C31A C30A 119.3(5) . . ?
C26A C31A H31A 120.4 . . ?
C30A C31A H31A 120.4 . . ?
N33A C32A C25A 113.4(5) . . ?
N33A C32A C37A 121.3(6) . . ?
C37A C32A C25A 125.3(5) . . ?
C32A N33A Fe1A 114.4(4) . . ?
C34A N33A Fe1A 127.5(4) . . ?
C34A N33A C32A 118.1(5) . . ?
N33A C34A H34A 118.7 . . ?
N33A C34A C35A 122.5(6) . . ?
C35A C34A H34A 118.7 . . ?
C34A C35A H35A 120.4 . . ?
C36A C35A C34A 119.2(6) . . ?
C36A C35A H35A 120.4 . . ?
C35A C36A H36A 120.2 . . ?
C35A C36A C37A 119.5(6) . . ?
C37A C36A H36A 120.2 . . ?
C32A C37A C36A 119.3(6) . . ?
C32A C37A H37A 120.4 . . ?
C36A C37A H37A 120.4 . . ?
N2B Fe1B N9B 82.0(3) . . ?
N2B Fe1B N15B 80.7(2) . . ?
N2B Fe1B N27B 97.8(2) . . ?
N2B Fe1B N33B 100.2(2) . . ?
N9B Fe1B N15B 162.7(2) . . ?
N9B Fe1B N27B 90.36(19) . . ?
N9B Fe1B N33B 90.98(19) . . ?
N15B Fe1B N27B 92.93(18) . . ?
N15B Fe1B N33B 91.10(19) . . ?
N20B Fe1B N2B 178.4(2) . . ?
N20B Fe1B N9B 99.3(2) . . ?
N20B Fe1B N15B 98.00(19) . . ?
N20B Fe1B N27B 81.2(2) . . ?
N20B Fe1B N33B 80.8(2) . . ?
N33B Fe1B N27B 162.0(2) . . ?
C3B N2B Fe1B 117.7(6) . . ?
C7B N2B Fe1B 119.6(4) . . ?
C7B N2B C3B 122.6(6) . . ?
N2B C3B C4B 120.9(9) . . ?
N2B C3B C8B 112.4(7) . . ?
C4B C3B C8B 126.7(8) . . ?
C3B C4B H4B 121.1 . . ?
C3B C4B C5B 117.8(8) . . ?
C5B C4B H4B 121.1 . . ?
C4B C5B H5B 119.4 . . ?
C4B C5B C6B 121.2(8) . . ?
C6B C5B H5B 119.4 . . ?
C5B C6B H6B 121.3 . . ?
C7B C6B C5B 117.3(9) . . ?
C7B C6B H6B 121.3 . . ?
N2B C7B C6B 120.1(7) . . ?
N2B C7B C14B 112.1(5) . . ?
C6B C7B C14B 127.9(7) . . ?
N9B C8B C3B 113.3(6) . . ?
N9B C8B C13B 120.9(9) . . ?
C13B C8B C3B 125.8(9) . . ?
C8B N9B Fe1B 114.6(5) . . ?
C10B N9B Fe1B 126.9(6) . . ?
C10B N9B C8B 118.6(6) . . ?
N9B C10B H10B 118.6 . . ?
N9B C10B C11B 122.9(10) . . ?
C11B C10B H10B 118.6 . . ?
C10B C11B H11B 120.9 . . ?
C12B C11B C10B 118.1(10) . . ?
C12B C11B H11B 120.9 . . ?
C11B C12B H12B 119.9 . . ?
C11B C12B C13B 120.3(8) . . ?
C13B C12B H12B 119.9 . . ?
C8B C13B H13B 120.4 . . ?
C12B C13B C8B 119.2(10) . . ?
C12B C13B H13B 120.4 . . ?
N15B C14B C7B 112.8(5) . . ?
N15B C14B C19B 122.4(5) . . ?
C19B C14B C7B 124.8(5) . . ?
C14B N15B Fe1B 114.8(4) . . ?
C16B N15B Fe1B 127.7(4) . . ?
C16B N15B C14B 117.5(5) . . ?
N15B C16B H16B 118.4 . . ?
N15B C16B C17B 123.2(5) . . ?
C17B C16B H16B 118.4 . . ?
C16B C17B H17B 120.8 . . ?
C16B C17B C18B 118.4(5) . . ?
C18B C17B H17B 120.8 . . ?
C17B C18B H18B 120.2 . . ?
C19B C18B C17B 119.7(6) . . ?
C19B C18B H18B 120.2 . . ?
C14B C19B H19B 120.6 . . ?
C18B C19B C14B 118.8(5) . . ?
C18B C19B H19B 120.6 . . ?
C21B N20B Fe1B 119.2(4) . . ?
C21B N20B C25B 121.2(6) . . ?
C25B N20B Fe1B 119.5(4) . . ?
N20B C21B C22B 120.4(6) . . ?
N20B C21B C26B 112.0(5) . . ?
C22B C21B C26B 127.6(6) . . ?
C21B C22B H22B 120.7 . . ?
C23B C22B C21B 118.7(7) . . ?
C23B C22B H22B 120.7 . . ?
C22B C23B H23B 119.7 . . ?
C24B C23B C22B 120.5(6) . . ?
C24B C23B H23B 119.7 . . ?
C23B C24B H24B 120.5 . . ?
C23B C24B C25B 119.0(6) . . ?
C25B C24B H24B 120.5 . . ?
N20B C25B C24B 120.2(6) . . ?
N20B C25B C32B 111.4(5) . . ?
C24B C25B C32B 128.4(6) . . ?
N27B C26B C21B 113.3(5) . . ?
N27B C26B C31B 121.2(6) . . ?
C31B C26B C21B 125.4(6) . . ?
C26B N27B Fe1B 114.0(4) . . ?
C28B N27B Fe1B 127.5(4) . . ?
C28B N27B C26B 118.3(5) . . ?
N27B C28B H28B 118.9 . . ?
N27B C28B C29B 122.2(6) . . ?
C29B C28B H28B 118.9 . . ?
C28B C29B H29B 120.4 . . ?
C28B C29B C30B 119.2(6) . . ?
C30B C29B H29B 120.4 . . ?
C29B C30B H30B 120.6 . . ?
C31B C30B C29B 118.8(6) . . ?
C31B C30B H30B 120.6 . . ?
C26B C31B H31B 120.0 . . ?
C30B C31B C26B 120.1(6) . . ?
C30B C31B H31B 120.0 . . ?
N33B C32B C25B 113.2(5) . . ?
N33B C32B C37B 121.9(6) . . ?
C37B C32B C25B 125.0(6) . . ?
C32B N33B Fe1B 115.0(4) . . ?
C34B N33B Fe1B 126.6(4) . . ?
C34B N33B C32B 118.4(5) . . ?
N33B C34B H34B 118.9 . . ?
N33B C34B C35B 122.2(7) . . ?
C35B C34B H34B 118.9 . . ?
C34B C35B H35B 120.3 . . ?
C36B C35B C34B 119.4(7) . . ?
C36B C35B H35B 120.3 . . ?
C35B C36B H36B 120.5 . . ?
C35B C36B C37B 118.9(6) . . ?
C37B C36B H36B 120.5 . . ?
C32B C37B C36B 119.2(7) . . ?
C32B C37B H37B 120.4 . . ?
C36B C37B H37B 120.4 . . ?
O40 Cl38 O39 107.7(4) . . ?
O41 Cl38 O39 107.3(3) . . ?
O41 Cl38 O40 111.1(4) . . ?
O41 Cl38 O42 111.7(4) . . ?
O42 Cl38 O39 108.3(4) . . ?
O42 Cl38 O40 110.7(4) . . ?
O44 Cl43 O45 109.9(3) . . ?
O44 Cl43 O46 109.0(4) . . ?
O44 Cl43 O47 109.7(5) . . ?
O45 Cl43 O46 109.4(4) . . ?
O47 Cl43 O45 110.2(5) . . ?
O47 Cl43 O46 108.6(4) . . ?
O49A Cl4A O50A 102.9(8) . . ?
O51A Cl4A O49A 112.3(6) . . ?
O51A Cl4A O50A 112.4(7) . . ?
O51A Cl4A O52A 110.3(6) . . ?
O52A Cl4A O49A 107.4(6) . . ?
O52A Cl4A O50A 111.4(8) . . ?
O49B Cl4B O51B 116.8(17) . . ?
O49B Cl4B O52B 99.1(13) . . ?
O50B Cl4B O49B 118.0(12) . . ?
O50B Cl4B O51B 111.6(16) . . ?
O50B Cl4B O52B 107.4(14) . . ?
O51B Cl4B O52B 101.1(16) . . ?
O57A Cl5A O54A 107.3(6) . . ?
O57A Cl5A O55A 110.6(6) . . ?
O57A Cl5A O56A 112.5(7) . . ?
O55A Cl5A O54A 108.8(6) . . ?
O56A Cl5A O54A 110.9(6) . . ?
O56A Cl5A O55A 106.7(6) . . ?
O54B Cl5B O55B 101.0(13) . . ?
O56B Cl5B O54B 112.4(15) . . ?
O56B Cl5B O55B 114.0(13) . . ?
O56B Cl5B O57B 121.0(14) . . ?
O57B Cl5B O54B 96.2(12) . . ?
O57B Cl5B O55B 109.1(12) . . ?
H58A C58 H58B 109.5 . . ?
H58A C58 H58C 109.5 . . ?
H58B C58 H58C 109.5 . . ?
C59 C58 H58A 109.5 . . ?
C59 C58 H58B 109.5 . . ?
C59 C58 H58C 109.5 . . ?
N60 C59 C58 179.5(15) . . ?
H61A C61 H61B 109.5 . . ?
H61A C61 H61C 109.5 . . ?
H61B C61 H61C 109.5 . . ?
C62 C61 H61A 109.5 . . ?
C62 C61 H61B 109.5 . . ?
C62 C61 H61C 109.5 . . ?
N63 C62 C61 178.9(11) . . ?
H64A C64 H64B 109.5 . . ?
H64A C64 H64C 109.5 . . ?
H64B C64 H64C 109.5 . . ?
C65 C64 H64A 109.5 . . ?
C65 C64 H64B 109.5 . . ?
C65 C64 H64C 109.5 . . ?
N66 C65 C64 179.2(9) . . ?
H67A C67A H67B 109.5 . . ?
H67A C67A H67C 109.5 . . ?
H67B C67A H67C 109.5 . . ?
C68A C67A H67A 109.5 . . ?
C68A C67A H67B 109.5 . . ?
C68A C67A H67C 109.5 . . ?
N69A C68A C67A 159(3) . . ?
H67D C67B H67E 109.5 . . ?
H67D C67B H67F 109.5 . . ?
H67E C67B H67F 109.5 . . ?
C68B C67B H67D 109.5 . . ?
C68B C67B H67E 109.5 . . ?
C68B C67B H67F 109.5 . . ?
N69B C68B C67B 163(3) . . ?

loop_
_geom_bond_atom_site_label_1
_geom_bond_atom_site_label_2
_geom_bond_distance
_geom_bond_site_symmetry_2
_geom_bond_publ_flag
Fe1A N2A 1.890(4) . ?
Fe1A N9A 1.979(4) . ?
Fe1A N15A 1.972(5) . ?
Fe1A N20A 1.868(4) . ?
Fe1A N27A 1.974(4) . ?
Fe1A N33A 1.969(4) . ?
N2A C3A 1.343(8) . ?
N2A C7A 1.343(8) . ?
C3A C4A 1.390(8) . ?
C3A C8A 1.464(9) . ?
C4A H4A 0.9300 . ?
C4A C5A 1.389(12) . ?
C5A H5A 0.9300 . ?
C5A C6A 1.374(13) . ?
C6A H6A 0.9300 . ?
C6A C7A 1.403(9) . ?
C7A C14A 1.463(10) . ?
C8A N9A 1.366(7) . ?
C8A C13A 1.390(9) . ?
N9A C10A 1.340(7) . ?
C10A H10A 0.9300 . ?
C10A C11A 1.392(8) . ?
C11A H11A 0.9300 . ?
C11A C12A 1.371(10) . ?
C12A H12A 0.9300 . ?
C12A C13A 1.393(11) . ?
C13A H13A 0.9300 . ?
C14A N15A 1.364(8) . ?
C14A C19A 1.383(10) . ?
N15A C16A 1.342(8) . ?
C16A H16A 0.9300 . ?
C16A C17A 1.383(9) . ?
C17A H17A 0.9300 . ?
C17A C18A 1.379(14) . ?
C18A H18A 0.9300 . ?
C18A C19A 1.389(14) . ?
C19A H19A 0.9300 . ?
N20A C21A 1.347(7) . ?
N20A C25A 1.363(7) . ?
C21A C22A 1.400(7) . ?
C21A C26A 1.457(8) . ?
C22A H22A 0.9300 . ?
C22A C23A 1.390(10) . ?
C23A H23A 0.9300 . ?
C23A C24A 1.398(10) . ?
C24A H24A 0.9300 . ?
C24A C25A 1.381(8) . ?
C25A C32A 1.462(8) . ?
C26A N27A 1.364(6) . ?
C26A C31A 1.384(8) . ?
N27A C28A 1.343(6) . ?
C28A H28A 0.9300 . ?
C28A C29A 1.386(8) . ?
C29A H29A 0.9300 . ?
C29A C30A 1.380(8) . ?
C30A H30A 0.9300 . ?
C30A C31A 1.387(9) . ?
C31A H31A 0.9300 . ?
C32A N33A 1.372(7) . ?
C32A C37A 1.377(8) . ?
N33A C34A 1.347(7) . ?
C34A H34A 0.9300 . ?
C34A C35A 1.372(9) . ?
C35A H35A 0.9300 . ?
C35A C36A 1.372(11) . ?
C36A H36A 0.9300 . ?
C36A C37A 1.383(10) . ?
C37A H37A 0.9300 . ?
Fe1B N2B 1.887(5) . ?
Fe1B N9B 1.970(5) . ?
Fe1B N15B 1.972(5) . ?
Fe1B N20B 1.881(5) . ?
Fe1B N27B 1.979(4) . ?
Fe1B N33B 1.972(5) . ?
N2B C3B 1.355(8) . ?
N2B C7B 1.328(9) . ?
C3B C4B 1.363(12) . ?
C3B C8B 1.482(13) . ?
C4B H4B 0.9300 . ?
C4B C5B 1.378(17) . ?
C5B H5B 0.9300 . ?
C5B C6B 1.421(14) . ?
C6B H6B 0.9300 . ?
C6B C7B 1.383(9) . ?
C7B C14B 1.473(8) . ?
C8B N9B 1.351(11) . ?
C8B C13B 1.395(11) . ?
N9B C10B 1.340(10) . ?
C10B H10B 0.9300 . ?
C10B C11B 1.386(11) . ?
C11B H11B 0.9300 . ?
C11B C12B 1.365(17) . ?
C12B H12B 0.9300 . ?
C12B C13B 1.369(17) . ?
C13B H13B 0.9300 . ?
C14B N15B 1.362(7) . ?
C14B C19B 1.385(9) . ?
N15B C16B 1.340(7) . ?
C16B H16B 0.9300 . ?
C16B C17B 1.383(8) . ?
C17B H17B 0.9300 . ?
C17B C18B 1.387(9) . ?
C18B H18B 0.9300 . ?
C18B C19B 1.373(9) . ?
C19B H19B 0.9300 . ?
N20B C21B 1.350(8) . ?
N20B C25B 1.358(8) . ?
C21B C22B 1.394(9) . ?
C21B C26B 1.460(9) . ?
C22B H22B 0.9300 . ?
C22B C23B 1.384(10) . ?
C23B H23B 0.9300 . ?
C23B C24B 1.382(11) . ?
C24B H24B 0.9300 . ?
C24B C25B 1.388(10) . ?
C25B C32B 1.467(9) . ?
C26B N27B 1.375(8) . ?
C26B C31B 1.380(9) . ?
N27B C28B 1.342(7) . ?
C28B H28B 0.9300 . ?
C28B C29B 1.383(8) . ?
C29B H29B 0.9300 . ?
C29B C30B 1.391(10) . ?
C30B H30B 0.9300 . ?
C30B C31B 1.369(10) . ?
C31B H31B 0.9300 . ?
C32B N33B 1.365(8) . ?
C32B C37B 1.381(9) . ?
N33B C34B 1.346(8) . ?
C34B H34B 0.9300 . ?
C34B C35B 1.389(9) . ?
C35B H35B 0.9300 . ?
C35B C36B 1.377(12) . ?
C36B H36B 0.9300 . ?
C36B C37B 1.394(11) . ?
C37B H37B 0.9300 . ?
Cl38 O39 1.456(5) . ?
Cl38 O40 1.437(6) . ?
Cl38 O41 1.416(6) . ?
Cl38 O42 1.435(6) . ?
Cl43 O44 1.430(6) . ?
Cl43 O45 1.433(7) . ?
Cl43 O46 1.445(5) . ?
Cl43 O47 1.430(7) . ?
Cl4A O49A 1.431(10) . ?
Cl4A O50A 1.475(13) . ?
Cl4A O51A 1.390(8) . ?
Cl4A O52A 1.393(9) . ?
Cl4B O49B 1.394(17) . ?
Cl4B O50B 1.391(14) . ?
Cl4B O51B 1.43(2) . ?
Cl4B O52B 1.518(19) . ?
Cl5A O57A 1.403(10) . ?
Cl5A O54A 1.450(10) . ?
Cl5A O55A 1.429(9) . ?
Cl5A O56A 1.416(10) . ?
Cl5B O54B 1.493(18) . ?
Cl5B O55B 1.521(17) . ?
Cl5B O56B 1.294(17) . ?
Cl5B O57B 1.455(17) . ?
C58 H58A 0.9600 . ?
C58 H58B 0.9600 . ?
C58 H58C 0.9600 . ?
C58 C59 1.422(14) . ?
C59 N60 1.154(15) . ?
C61 H61A 0.9600 . ?
C61 H61B 0.9600 . ?
C61 H61C 0.9600 . ?
C61 C62 1.429(11) . ?
C62 N63 1.134(11) . ?
C64 H64A 0.9600 . ?
C64 H64B 0.9600 . ?
C64 H64C 0.9600 . ?
C64 C65 1.414(14) . ?
C65 N66 1.139(12) . ?
C67A H67A 0.9600 . ?
C67A H67B 0.9600 . ?
C67A H67C 0.9600 . ?
C67A C68A 1.471(19) . ?
C68A N69A 1.161(19) . ?
C67B H67D 0.9600 . ?
C67B H67E 0.9600 . ?
C67B H67F 0.9600 . ?
C67B C68B 1.42(4) . ?
C68B N69B 1.23(3) . ?

loop_
_geom_torsion_atom_site_label_1
_geom_torsion_atom_site_label_2
_geom_torsion_atom_site_label_3
_geom_torsion_atom_site_label_4
_geom_torsion
_geom_torsion_site_symmetry_1
_geom_torsion_site_symmetry_2
_geom_torsion_site_symmetry_3
_geom_torsion_site_symmetry_4
_geom_torsion_publ_flag
Fe1A N2A C3A C4A -177.3(5) . . . . ?
Fe1A N2A C3A C8A -0.6(6) . . . . ?
Fe1A N2A C7A C6A 177.0(5) . . . . ?
Fe1A N2A C7A C14A -3.0(7) . . . . ?
Fe1A N9A C10A C11A 174.6(4) . . . . ?
Fe1A N15A C16A C17A 178.3(5) . . . . ?
Fe1A N20A C21A C22A -179.2(4) . . . . ?
Fe1A N20A C21A C26A 0.3(6) . . . . ?
Fe1A N20A C25A C24A 178.9(4) . . . . ?
Fe1A N20A C25A C32A -1.7(6) . . . . ?
Fe1A N27A C28A C29A -178.6(4) . . . . ?
Fe1A N33A C34A C35A -179.6(5) . . . . ?
N2A C3A C4A C5A -1.1(9) . . . . ?
N2A C3A C8A N9A -3.1(7) . . . . ?
N2A C3A C8A C13A 175.7(5) . . . . ?
N2A C7A C14A N15A 0.5(7) . . . . ?
N2A C7A C14A C19A -179.2(6) . . . . ?
C3A N2A C7A C6A -3.0(9) . . . . ?
C3A N2A C7A C14A 177.0(5) . . . . ?
C3A C4A C5A C6A -0.2(11) . . . . ?
C3A C8A N9A Fe1A 5.3(6) . . . . ?
C3A C8A N9A C10A -176.9(5) . . . . ?
C3A C8A C13A C12A 179.4(6) . . . . ?
C4A C3A C8A N9A 173.3(6) . . . . ?
C4A C3A C8A C13A -7.9(9) . . . . ?
C4A C5A C6A C7A -0.1(11) . . . . ?
C5A C6A C7A N2A 1.6(10) . . . . ?
C5A C6A C7A C14A -178.4(6) . . . . ?
C6A C7A C14A N15A -179.5(6) . . . . ?
C6A C7A C14A C19A 0.8(11) . . . . ?
C7A N2A C3A C4A 2.7(8) . . . . ?
C7A N2A C3A C8A 179.4(5) . . . . ?
C7A C14A N15A Fe1A 2.0(6) . . . . ?
C7A C14A N15A C16A -178.7(5) . . . . ?
C7A C14A C19A C18A 179.4(7) . . . . ?
C8A C3A C4A C5A -177.2(6) . . . . ?
C8A N9A C10A C11A -3.0(8) . . . . ?
N9A Fe1A N2A C3A 2.7(4) . . . . ?
N9A Fe1A N2A C7A -177.3(4) . . . . ?
N9A Fe1A N20A C21A 92.1(4) . . . . ?
N9A Fe1A N20A C25A -86.4(4) . . . . ?
N9A C8A C13A C12A -1.9(9) . . . . ?
N9A C10A C11A C12A -0.8(9) . . . . ?
C10A C11A C12A C13A 3.3(9) . . . . ?
C11A C12A C13A C8A -2.0(9) . . . . ?
C13A C8A N9A Fe1A -173.5(4) . . . . ?
C13A C8A N9A C10A 4.3(8) . . . . ?
C14A N15A C16A C17A -0.9(9) . . . . ?
N15A Fe1A N2A C3A -176.8(4) . . . . ?
N15A Fe1A N2A C7A 3.3(4) . . . . ?
N15A Fe1A N20A C21A -88.5(4) . . . . ?
N15A Fe1A N20A C25A 93.0(4) . . . . ?
N15A C14A C19A C18A -0.3(10) . . . . ?
N15A C16A C17A C18A 0.0(10) . . . . ?
C16A C17A C18A C19A 0.8(12) . . . . ?
C17A C18A C19A C14A -0.6(12) . . . . ?
C19A C14A N15A Fe1A -178.3(5) . . . . ?
C19A C14A N15A C16A 1.1(8) . . . . ?
N20A C21A C22A C23A 0.8(9) . . . . ?
N20A C21A C26A N27A 0.4(6) . . . . ?
N20A C21A C26A C31A -179.7(5) . . . . ?
N20A C25A C32A N33A -0.8(6) . . . . ?
N20A C25A C32A C37A -179.2(5) . . . . ?
C21A N20A C25A C24A 0.5(8) . . . . ?
C21A N20A C25A C32A 179.9(4) . . . . ?
C21A C22A C23A C24A -0.6(10) . . . . ?
C21A C26A N27A Fe1A -0.9(6) . . . . ?
C21A C26A N27A C28A 178.6(4) . . . . ?
C21A C26A C31A C30A -179.9(5) . . . . ?
C22A C21A C26A N27A 179.9(5) . . . . ?
C22A C21A C26A C31A -0.2(9) . . . . ?
C22A C23A C24A C25A 0.4(10) . . . . ?
C23A C24A C25A N20A -0.3(9) . . . . ?
C23A C24A C25A C32A -179.6(6) . . . . ?
C24A C25A C32A N33A 178.5(5) . . . . ?
C24A C25A C32A C37A 0.1(9) . . . . ?
C25A N20A C21A C22A -0.7(8) . . . . ?
C25A N20A C21A C26A 178.7(4) . . . . ?
C25A C32A N33A Fe1A 2.8(5) . . . . ?
C25A C32A N33A C34A -177.3(5) . . . . ?
C25A C32A C37A C36A 176.9(5) . . . . ?
C26A C21A C22A C23A -178.6(6) . . . . ?
C26A N27A C28A C29A 1.9(8) . . . . ?
N27A Fe1A N2A C3A 95.2(4) . . . . ?
N27A Fe1A N2A C7A -84.8(4) . . . . ?
N27A Fe1A N20A C21A -0.6(4) . . . . ?
N27A Fe1A N20A C25A -179.1(4) . . . . ?
N27A C26A C31A C30A 0.0(9) . . . . ?
N27A C28A C29A C30A -1.2(9) . . . . ?
C28A C29A C30A C31A -0.1(9) . . . . ?
C29A C30A C31A C26A 0.6(9) . . . . ?
C31A C26A N27A Fe1A 179.2(4) . . . . ?
C31A C26A N27A C28A -1.3(8) . . . . ?
C32A N33A C34A C35A 0.6(8) . . . . ?
N33A Fe1A N2A C3A -86.0(4) . . . . ?
N33A Fe1A N2A C7A 94.0(4) . . . . ?
N33A Fe1A N20A C21A -179.0(4) . . . . ?
N33A Fe1A N20A C25A 2.6(4) . . . . ?
N33A C32A C37A C36A -1.3(8) . . . . ?
N33A C34A C35A C36A -2.0(10) . . . . ?
C34A C35A C36A C37A 1.7(10) . . . . ?
C35A C36A C37A C32A -0.1(9) . . . . ?
C37A C32A N33A Fe1A -178.8(4) . . . . ?
C37A C32A N33A C34A 1.1(7) . . . . ?
Fe1B N2B C3B C4B -177.3(6) . . . . ?
Fe1B N2B C3B C8B 0.9(7) . . . . ?
Fe1B N2B C7B C6B 178.2(5) . . . . ?
Fe1B N2B C7B C14B -2.1(6) . . . . ?
Fe1B N9B C10B C11B 179.3(5) . . . . ?
Fe1B N15B C16B C17B 179.0(4) . . . . ?
Fe1B N20B C21B C22B 174.8(4) . . . . ?
Fe1B N20B C21B C26B -4.5(6) . . . . ?
Fe1B N20B C25B C24B -175.6(4) . . . . ?
Fe1B N20B C25B C32B 3.7(6) . . . . ?
Fe1B N27B C28B C29B -174.2(4) . . . . ?
Fe1B N33B C34B C35B 179.7(4) . . . . ?
N2B C3B C4B C5B -1.4(13) . . . . ?
N2B C3B C8B N9B -0.2(8) . . . . ?
N2B C3B C8B C13B 178.4(6) . . . . ?
N2B C7B C14B N15B 0.7(7) . . . . ?
N2B C7B C14B C19B -179.4(5) . . . . ?
C3B N2B C7B C6B 0.3(9) . . . . ?
C3B N2B C7B C14B -180.0(5) . . . . ?
C3B C4B C5B C6B 1.4(15) . . . . ?
C3B C8B N9B Fe1B -0.6(7) . . . . ?
C3B C8B N9B C10B -179.9(5) . . . . ?
C3B C8B C13B C12B -178.6(7) . . . . ?
C4B C3B C8B N9B 177.9(7) . . . . ?
C4B C3B C8B C13B -3.5(12) . . . . ?
C4B C5B C6B C7B -0.5(14) . . . . ?
C5B C6B C7B N2B -0.3(11) . . . . ?
C5B C6B C7B C14B -180.0(7) . . . . ?
C6B C7B C14B N15B -179.6(6) . . . . ?
C6B C7B C14B C19B 0.2(10) . . . . ?
C7B N2B C3B C4B 0.6(10) . . . . ?
C7B N2B C3B C8B 178.8(5) . . . . ?
C7B C14B N15B Fe1B 0.8(6) . . . . ?
C7B C14B N15B C16B -179.3(4) . . . . ?
C7B C14B C19B C18B -179.7(5) . . . . ?
C8B C3B C4B C5B -179.4(8) . . . . ?
C8B N9B C10B C11B -1.4(9) . . . . ?
N9B Fe1B N2B C3B -0.9(4) . . . . ?
N9B Fe1B N2B C7B -178.9(5) . . . . ?
N9B Fe1B N20B C21B 91.1(4) . . . . ?
N9B Fe1B N20B C25B -92.0(4) . . . . ?
N9B C8B C13B C12B -0.1(10) . . . . ?
N9B C10B C11B C12B 0.0(11) . . . . ?
C10B C11B C12B C13B 1.3(12) . . . . ?
C11B C12B C13B C8B -1.3(11) . . . . ?
C13B C8B N9B Fe1B -179.2(5) . . . . ?
C13B C8B N9B C10B 1.4(9) . . . . ?
C14B N15B C16B C17B -0.9(8) . . . . ?
N15B Fe1B N2B C3B -180.0(5) . . . . ?
N15B Fe1B N2B C7B 2.1(4) . . . . ?
N15B Fe1B N20B C21B -89.6(4) . . . . ?
N15B Fe1B N20B C25B 87.3(4) . . . . ?
N15B C14B C19B C18B 0.1(8) . . . . ?
N15B C16B C17B C18B 0.0(8) . . . . ?
C16B C17B C18B C19B 1.0(9) . . . . ?
C17B C18B C19B C14B -1.0(9) . . . . ?
C19B C14B N15B Fe1B -179.0(4) . . . . ?
C19B C14B N15B C16B 0.9(8) . . . . ?
N20B C21B C22B C23B 1.3(9) . . . . ?
N20B C21B C26B N27B 5.0(7) . . . . ?
N20B C21B C26B C31B -173.9(5) . . . . ?
N20B C25B C32B N33B -3.0(7) . . . . ?
N20B C25B C32B C37B 177.4(6) . . . . ?
C21B N20B C25B C24B 1.3(8) . . . . ?
C21B N20B C25B C32B -179.5(5) . . . . ?
C21B C22B C23B C24B 0.1(10) . . . . ?
C21B C26B N27B Fe1B -3.4(6) . . . . ?
C21B C26B N27B C28B -180.0(5) . . . . ?
C21B C26B C31B C30B 178.2(6) . . . . ?
C22B C21B C26B N27B -174.3(6) . . . . ?
C22B C21B C26B C31B 6.8(10) . . . . ?
C22B C23B C24B C25B -0.8(10) . . . . ?
C23B C24B C25B N20B 0.1(9) . . . . ?
C23B C24B C25B C32B -179.0(6) . . . . ?
C24B C25B C32B N33B 176.2(6) . . . . ?
C24B C25B C32B C37B -3.4(10) . . . . ?
C25B N20B C21B C22B -2.0(8) . . . . ?
C25B N20B C21B C26B 178.6(5) . . . . ?
C25B C32B N33B Fe1B 1.1(6) . . . . ?
C25B C32B N33B C34B -179.0(5) . . . . ?
C25B C32B C37B C36B 179.1(6) . . . . ?
C26B C21B C22B C23B -179.4(6) . . . . ?
C26B N27B C28B C29B 1.8(8) . . . . ?
N27B Fe1B N2B C3B 88.3(4) . . . . ?
N27B Fe1B N2B C7B -89.7(4) . . . . ?
N27B Fe1B N20B C21B 2.2(4) . . . . ?
N27B Fe1B N20B C25B 179.1(4) . . . . ?
N27B C26B C31B C30B -0.7(9) . . . . ?
N27B C28B C29B C30B -0.9(9) . . . . ?
C28B C29B C30B C31B -0.8(9) . . . . ?
C29B C30B C31B C26B 1.6(9) . . . . ?
C31B C26B N27B Fe1B 175.6(4) . . . . ?
C31B C26B N27B C28B -1.0(8) . . . . ?
C32B N33B C34B C35B -0.1(8) . . . . ?
N33B Fe1B N2B C3B -90.5(4) . . . . ?
N33B Fe1B N2B C7B 91.5(4) . . . . ?
N33B Fe1B N20B C21B -179.4(4) . . . . ?
N33B Fe1B N20B C25B -2.5(4) . . . . ?
N33B C32B C37B C36B -0.6(10) . . . . ?
N33B C34B C35B C36B -0.6(9) . . . . ?
C34B C35B C36B C37B 0.7(10) . . . . ?
C35B C36B C37B C32B -0.1(10) . . . . ?
C37B C32B N33B Fe1B -179.2(5) . . . . ?
C37B C32B N33B C34B 0.7(8) . . . . ?
